data_1518235
loop_
_publ_author_name
'Maolanon, Alex R.'
'Villadsen, Jesper S.'
'Christensen, Niels J.'
'Hoeck, Casper'
'Friis, Tina'
'Harris, Pernille'
'Gotfredsen, Charlotte H.'
'Fristrup, Peter'
'Olsen, Christian A.'

_publ_section_title
;
 Methyl effect in azumamides provides insight into histone deacetylase
 inhibition by macrocycles.
;
_journal_issue 22
_journal_name_full 'Journal of medicinal chemistry'
_journal_page_first 9644
_journal_page_last 9657
_journal_paper_doi 10.1021/jm501399d
_journal_volume 57
_journal_year 2014
_chemical_absolute_configuration ad
_chemical_formula_moiety 'C15 H31 N O4 S, H2 O'
_chemical_formula_sum 'C15 H33 N O5 S'
_chemical_formula_weight 339.48
_chemical_name_systematic
;
 ?
;
_space_group_crystal_system monoclinic
_space_group_IT_number 5
_space_group_name_Hall 'C 2y'
_space_group_name_H-M_alt 'C 1 2 1'
_symmetry_space_group_name_Hall 'C 2y'
_symmetry_space_group_name_H-M 'C 1 2 1'
_atom_sites_solution_hydrogens mixed
_audit_creation_date 2014-07-04
_audit_creation_method
;
Olex2 1.2
(compiled 2014.03.12 svn.r2899 for OlexSys, GUI svn.r4796)
;
_cell_angle_alpha 90
_cell_angle_beta 102.833(2)
_cell_angle_gamma 90
_cell_formula_units_Z 4
_cell_length_a 17.9092(13)
_cell_length_b 6.1043(5)
_cell_length_c 17.9815(13)
_cell_measurement_reflns_used 3095
_cell_measurement_temperature 120(2)
_cell_measurement_theta_max 25.418
_cell_measurement_theta_min 2.333
_cell_volume 1916.7(3)
_computing_data_reduction 'SAINT v6.45A (Bruker, 2003)'
_computing_molecular_graphics 'Olex2 (Dolomanov et al., 2009)'
_computing_publication_material 'Olex2 (Dolomanov et al., 2009)'
_computing_structure_refinement 'ShelXL (Sheldrick, 2008)'
_diffrn_ambient_temperature 120(2)
_diffrn_measured_fraction_theta_full 0.993
_diffrn_measured_fraction_theta_max 0.994
_diffrn_measurement_device_type 'Bruker P4'
_diffrn_measurement_method '\w scans'
_diffrn_radiation_monochromator graphite
_diffrn_radiation_type MoK\a
_diffrn_radiation_wavelength 0.71073
_diffrn_reflns_av_R_equivalents 0.0414
_diffrn_reflns_av_unetI/netI 0.0678
_diffrn_reflns_Laue_measured_fraction_full 0.993
_diffrn_reflns_Laue_measured_fraction_max 0.994
_diffrn_reflns_limit_h_max 23
_diffrn_reflns_limit_h_min -23
_diffrn_reflns_limit_k_max 8
_diffrn_reflns_limit_k_min -8
_diffrn_reflns_limit_l_max 23
_diffrn_reflns_limit_l_min -23
_diffrn_reflns_number 11996
_diffrn_reflns_point_group_measured_fraction_full 0.973
_diffrn_reflns_point_group_measured_fraction_max 0.973
_diffrn_reflns_theta_full 25.242
_diffrn_reflns_theta_max 28.340
_diffrn_reflns_theta_min 2.323
_diffrn_source_current 30.0
_diffrn_source_power 1.5
_diffrn_source_voltage 50.0
_exptl_absorpt_coefficient_mu 0.189
_exptl_absorpt_correction_T_max 1
_exptl_absorpt_correction_T_min 0.838952
_exptl_absorpt_correction_type multi-scan
_exptl_absorpt_process_details
;
SADABS v.2.10 (Bruker,2003) was used for absorption correction.
R(int) was 0.0698 before and 0.0344 after correction.
The Ratio of minimum to maximum transmission is 0.8390.
The \l/2 correction factor is 0.0015.
;
_exptl_crystal_colour 'clear light colourless'
_exptl_crystal_colour_lustre clear
_exptl_crystal_colour_modifier light
_exptl_crystal_colour_primary colourless
_exptl_crystal_density_diffrn 1.176
_exptl_crystal_description needle
_exptl_crystal_F_000 744
_exptl_crystal_size_max 0.46
_exptl_crystal_size_mid 0.07
_exptl_crystal_size_min 0.05
_refine_diff_density_max 0.532
_refine_diff_density_min -0.561
_refine_diff_density_rms 0.090
_refine_ls_abs_structure_details
;
 Flack x determined using 1332 quotients [(I+)-(I-)]/[(I+)+(I-)]
 (Parsons and Flack (2004), Acta Cryst. A60, s61).
;
_refine_ls_abs_structure_Flack 0.08(4)
_refine_ls_extinction_method none
_refine_ls_goodness_of_fit_ref 1.186
_refine_ls_hydrogen_treatment mixed
_refine_ls_matrix_type full
_refine_ls_number_parameters 214
_refine_ls_number_reflns 4659
_refine_ls_number_restraints 1
_refine_ls_restrained_S_all 1.186
_refine_ls_R_factor_all 0.0784
_refine_ls_R_factor_gt 0.0479
_refine_ls_shift/su_max 0.000
_refine_ls_shift/su_mean 0.000
_refine_ls_structure_factor_coef Fsqd
_refine_ls_weighting_details
;
 w=1/[\s^2^(Fo^2^)+3.7854P]
 where P=(Fo^2^+2Fc^2^)/3
;
_refine_ls_weighting_scheme calc
_refine_ls_wR_factor_gt 0.0760
_refine_ls_wR_factor_ref 0.1118
_reflns_Friedel_coverage 0.793
_reflns_Friedel_fraction_full 0.948
_reflns_Friedel_fraction_max 0.947
_reflns_number_gt 3636
_reflns_number_total 4659
_reflns_threshold_expression 'I > 2\s(I)'
_cod_data_source_file jm501399d_si_002.cif
_cod_data_source_block cpd18
_cod_depositor_comments 'Adding full bibliography for 1518235--1518236.cif.'
_cod_database_code 1518235
_shelxl_version_number 2013-2
_shelx_space_group_comment
;
The symmetry employed for this shelxl refinement is uniquely defined
by the following loop, which should always be used as a source of
symmetry information in preference to the above space-group names.
They are only intended as comments.
;
_olex2_refinement_description
;
1. Fixed Uiso
 At 1.2 times of:
  All C(H) groups, All C(H,H) groups, All N(H) groups
 At 1.5 times of:
  All C(H,H,H) groups, All O(H) groups, All O(H,H) groups
2.a Free rotating group:
 O1(H1A,H1B)
2.b Ternary CH refined with riding coordinates:
 C8(H8)
2.c Secondary CH2 refined with riding coordinates:
 C7(H7A,H7B), C16(H16A,H16B)
2.d Idealised Me refined as rotating group:
 C10(H10A,H10B,H10C), C12(H12A,H12B,H12C), C14(H14A,H14B,H14C), C15(H15A,H15B,
 H15C), C17(H17A,H17B,H17C), C19(H19A,H19B,H19C), C20(H20A,H20B,H20C), C21(H21A,
 H21B,H21C)
2.e Idealised tetrahedral OH refined as rotating group:
 O5(H5)
;
_olex2_computing_structure_refinement_long 'ShelXL (Sheldrick, 2008)'

loop_
_space_group_symop_operation_xyz
'x, y, z'
'-x, y, -z'
'x+1/2, y+1/2, z'
'-x+1/2, y+1/2, -z'

loop_
_atom_site_label
_atom_site_type_symbol
_atom_site_fract_x
_atom_site_fract_y
_atom_site_fract_z
_atom_site_U_iso_or_equiv
_atom_site_adp_type
_atom_site_occupancy
_atom_site_site_symmetry_order
_atom_site_calc_flag
_atom_site_refinement_flags_posn
S1 S -0.36322(6) -0.35350(17) -0.15529(6) 0.0198(2) Uani 1 1 d .
O1 O -0.26011(18) -0.3085(5) 0.06950(17) 0.0261(7) Uani 1 1 d .
H1A H -0.2797 -0.3496 0.0229 0.039 Uiso 1 1 d G
H1B H -0.2288 -0.1981 0.0731 0.039 Uiso 1 1 d G
O2 O -0.18030(19) 0.0022(5) -0.37294(17) 0.0268(7) Uani 1 1 d .
O3 O -0.32528(17) -0.4426(5) -0.07744(16) 0.0210(7) Uani 1 1 d .
O4 O -0.20931(19) -0.3552(6) -0.36162(18) 0.0362(8) Uani 1 1 d .
O5 O -0.1456(2) -0.5292(5) -0.1337(2) 0.0315(8) Uani 1 1 d .
H5 H -0.1757 -0.6065 -0.1151 0.047 Uiso 1 1 calc GR
N6 N -0.3141(2) -0.1523(6) -0.1808(2) 0.0204(8) Uani 1 1 d .
H6 H -0.299(3) -0.055(8) -0.148(3) 0.024 Uiso 1 1 d R
C7 C -0.1757(2) -0.1628(8) -0.1812(2) 0.0215(9) Uani 1 1 d .
H7A H -0.1397 -0.1849 -0.2150 0.026 Uiso 1 1 calc R
H7B H -0.1723 -0.0074 -0.1651 0.026 Uiso 1 1 calc R
C8 C -0.2571(2) -0.2084(7) -0.2267(2) 0.0180(9) Uani 1 1 d .
H8 H -0.2613 -0.3690 -0.2378 0.022 Uiso 1 1 calc R
C9 C -0.2183(3) -0.1639(8) -0.3486(2) 0.0264(10) Uani 1 1 d .
C10 C -0.2754(3) 0.1649(8) -0.2920(2) 0.0295(10) Uani 1 1 d .
H10A H -0.3128 0.2040 -0.2619 0.044 Uiso 1 1 calc GR
H10B H -0.2886 0.2387 -0.3415 0.044 Uiso 1 1 calc GR
H10C H -0.2242 0.2109 -0.2647 0.044 Uiso 1 1 calc GR
C11 C -0.2762(3) -0.0847(7) -0.3041(2) 0.0235(10) Uani 1 1 d .
C12 C -0.4908(3) -0.1101(9) -0.2125(3) 0.0340(12) Uani 1 1 d .
H12A H -0.4618 0.0130 -0.2269 0.051 Uiso 1 1 calc GR
H12B H -0.5411 -0.0585 -0.2069 0.051 Uiso 1 1 calc GR
H12C H -0.4976 -0.2227 -0.2523 0.051 Uiso 1 1 calc GR
C13 C -0.1214(3) -0.0399(7) -0.4170(2) 0.0253(10) Uani 1 1 d .
C14 C -0.1559(3) -0.1526(9) -0.4914(3) 0.0336(12) Uani 1 1 d .
H14A H -0.1704 -0.3026 -0.4812 0.050 Uiso 1 1 calc GR
H14B H -0.1182 -0.1564 -0.5235 0.050 Uiso 1 1 calc GR
H14C H -0.2014 -0.0720 -0.5178 0.050 Uiso 1 1 calc GR
C15 C -0.0969(3) 0.1924(8) -0.4315(3) 0.0360(13) Uani 1 1 d .
H15A H -0.1403 0.2713 -0.4629 0.054 Uiso 1 1 calc GR
H15B H -0.0549 0.1867 -0.4583 0.054 Uiso 1 1 calc GR
H15C H -0.0797 0.2686 -0.3828 0.054 Uiso 1 1 calc GR
C16 C -0.1509(2) -0.3059(7) -0.1111(2) 0.0239(10) Uani 1 1 d .
H16A H -0.1005 -0.2560 -0.0813 0.029 Uiso 1 1 calc R
H16B H -0.1885 -0.2936 -0.0784 0.029 Uiso 1 1 calc R
C17 C -0.3551(3) -0.1565(9) -0.3501(3) 0.0343(12) Uani 1 1 d .
H17A H -0.3560 -0.3162 -0.3560 0.051 Uiso 1 1 calc GR
H17B H -0.3651 -0.0875 -0.4006 0.051 Uiso 1 1 calc GR
H17C H -0.3946 -0.1118 -0.3232 0.051 Uiso 1 1 calc GR
C18 C -0.4475(2) -0.2060(7) -0.1377(2) 0.0201(9) Uani 1 1 d .
C19 C -0.4250(3) -0.0330(8) -0.0769(3) 0.0305(11) Uani 1 1 d .
H19A H -0.3930 -0.0992 -0.0311 0.046 Uiso 1 1 calc GR
H19B H -0.4712 0.0294 -0.0645 0.046 Uiso 1 1 calc GR
H19C H -0.3962 0.0832 -0.0956 0.046 Uiso 1 1 calc GR
C20 C -0.4944(2) -0.3883(9) -0.1106(3) 0.0344(12) Uani 1 1 d .
H20A H -0.5056 -0.5035 -0.1495 0.052 Uiso 1 1 calc GR
H20B H -0.5425 -0.3273 -0.1024 0.052 Uiso 1 1 calc GR
H20C H -0.4650 -0.4504 -0.0628 0.052 Uiso 1 1 calc GR
C21 C -0.0553(3) -0.1674(9) -0.3684(3) 0.0377(12) Uani 1 1 d .
H21A H -0.0376 -0.0928 -0.3194 0.057 Uiso 1 1 calc GR
H21B H -0.0131 -0.1760 -0.3950 0.057 Uiso 1 1 calc GR
H21C H -0.0724 -0.3157 -0.3595 0.057 Uiso 1 1 calc GR

loop_
_atom_site_aniso_label
_atom_site_aniso_U_11
_atom_site_aniso_U_22
_atom_site_aniso_U_33
_atom_site_aniso_U_23
_atom_site_aniso_U_13
_atom_site_aniso_U_12
S1 0.0189(5) 0.0169(5) 0.0239(5) -0.0011(5) 0.0058(4) -0.0005(5)
O1 0.0287(17) 0.0194(19) 0.0299(17) -0.0014(13) 0.0061(14) -0.0045(13)
O2 0.0391(19) 0.0180(16) 0.0281(17) 0.0000(13) 0.0175(15) -0.0009(14)
O3 0.0237(16) 0.0200(15) 0.0180(15) 0.0011(12) 0.0020(13) 0.0037(13)
O4 0.055(2) 0.0213(16) 0.0404(18) -0.0060(18) 0.0272(16) -0.005(2)
O5 0.034(2) 0.0236(17) 0.042(2) 0.0036(16) 0.0177(17) 0.0067(16)
N6 0.0228(19) 0.0147(18) 0.026(2) -0.0030(15) 0.0093(16) -0.0038(16)
C7 0.020(2) 0.022(2) 0.023(2) 0.0014(19) 0.0069(18) -0.0003(19)
C8 0.022(2) 0.017(2) 0.016(2) 0.0009(17) 0.0045(17) 0.0021(17)
C9 0.040(3) 0.021(2) 0.021(2) -0.0034(19) 0.011(2) -0.005(2)
C10 0.044(3) 0.023(2) 0.024(2) 0.002(2) 0.0133(19) 0.005(2)
C11 0.031(2) 0.020(2) 0.020(2) -0.0009(18) 0.0063(19) 0.0014(19)
C12 0.026(3) 0.043(3) 0.031(3) 0.004(2) 0.003(2) 0.012(2)
C13 0.036(3) 0.023(2) 0.020(2) 0.0047(19) 0.013(2) 0.001(2)
C14 0.040(3) 0.036(3) 0.028(2) -0.004(2) 0.013(2) -0.004(2)
C15 0.043(3) 0.036(3) 0.034(3) 0.000(2) 0.019(2) -0.009(2)
C16 0.021(2) 0.025(3) 0.026(2) 0.0002(19) 0.0061(18) -0.0012(18)
C17 0.041(3) 0.038(3) 0.024(2) 0.000(2) 0.007(2) 0.005(3)
C18 0.018(2) 0.019(2) 0.024(2) -0.0009(18) 0.0048(17) 0.0019(18)
C19 0.024(2) 0.033(3) 0.037(3) -0.003(2) 0.013(2) 0.005(2)
C20 0.021(2) 0.034(3) 0.051(3) 0.002(3) 0.015(2) -0.001(2)
C21 0.039(3) 0.035(3) 0.037(3) 0.005(3) 0.006(2) 0.003(3)

loop_
_atom_type_symbol
_atom_type_description
_atom_type_scat_dispersion_real
_atom_type_scat_dispersion_imag
_atom_type_scat_source
C C 0.0033 0.0016 'International Tables Vol C Tables 4.2.6.8 and 6.1.1.4'
H H 0.0000 0.0000 'International Tables Vol C Tables 4.2.6.8 and 6.1.1.4'
N N 0.0061 0.0033 'International Tables Vol C Tables 4.2.6.8 and 6.1.1.4'
O O 0.0106 0.0060 'International Tables Vol C Tables 4.2.6.8 and 6.1.1.4'
S S 0.1246 0.1234 'International Tables Vol C Tables 4.2.6.8 and 6.1.1.4'

loop_
_geom_angle_atom_site_label_1
_geom_angle_atom_site_label_2
_geom_angle_atom_site_label_3
_geom_angle
O3 S1 N6 111.75(18)
O3 S1 C18 103.50(18)
N6 S1 C18 101.14(19)
H1A O1 H1B 114.3
C9 O2 C13 121.1(3)
C16 O5 H5 109.5
S1 N6 H6 116(3)
C8 N6 S1 117.5(3)
C8 N6 H6 114(3)
H7A C7 H7B 107.6
C8 C7 H7A 108.7
C8 C7 H7B 108.7
C16 C7 H7A 108.7
C16 C7 H7B 108.7
C16 C7 C8 114.1(3)
N6 C8 C7 110.6(3)
N6 C8 H8 107.8
N6 C8 C11 110.0(3)
C7 C8 H8 107.8
C7 C8 C11 112.6(3)
C11 C8 H8 107.8
O2 C9 C11 112.6(4)
O4 C9 O2 124.4(4)
O4 C9 C11 123.0(4)
H10A C10 H10B 109.5
H10A C10 H10C 109.5
H10B C10 H10C 109.5
C11 C10 H10A 109.5
C11 C10 H10B 109.5
C11 C10 H10C 109.5
C9 C11 C8 106.0(3)
C9 C11 C10 113.8(4)
C9 C11 C17 106.2(4)
C10 C11 C8 111.2(3)
C17 C11 C8 109.7(4)
C17 C11 C10 109.8(4)
H12A C12 H12B 109.5
H12A C12 H12C 109.5
H12B C12 H12C 109.5
C18 C12 H12A 109.5
C18 C12 H12B 109.5
C18 C12 H12C 109.5
O2 C13 C14 110.8(4)
O2 C13 C15 101.4(3)
O2 C13 C21 109.8(4)
C14 C13 C15 110.4(4)
C14 C13 C21 112.9(4)
C21 C13 C15 110.9(4)
C13 C14 H14A 109.5
C13 C14 H14B 109.5
C13 C14 H14C 109.5
H14A C14 H14B 109.5
H14A C14 H14C 109.5
H14B C14 H14C 109.5
C13 C15 H15A 109.5
C13 C15 H15B 109.5
C13 C15 H15C 109.5
H15A C15 H15B 109.5
H15A C15 H15C 109.5
H15B C15 H15C 109.5
O5 C16 C7 109.8(4)
O5 C16 H16A 109.7
O5 C16 H16B 109.7
C7 C16 H16A 109.7
C7 C16 H16B 109.7
H16A C16 H16B 108.2
C11 C17 H17A 109.5
C11 C17 H17B 109.5
C11 C17 H17C 109.5
H17A C17 H17B 109.5
H17A C17 H17C 109.5
H17B C17 H17C 109.5
C12 C18 S1 108.3(3)
C12 C18 C20 110.7(4)
C19 C18 S1 111.6(3)
C19 C18 C12 112.1(4)
C19 C18 C20 110.7(4)
C20 C18 S1 103.1(3)
C18 C19 H19A 109.5
C18 C19 H19B 109.5
C18 C19 H19C 109.5
H19A C19 H19B 109.5
H19A C19 H19C 109.5
H19B C19 H19C 109.5
C18 C20 H20A 109.5
C18 C20 H20B 109.5
C18 C20 H20C 109.5
H20A C20 H20B 109.5
H20A C20 H20C 109.5
H20B C20 H20C 109.5
C13 C21 H21A 109.5
C13 C21 H21B 109.5
C13 C21 H21C 109.5
H21A C21 H21B 109.5
H21A C21 H21C 109.5
H21B C21 H21C 109.5

loop_
_geom_bond_atom_site_label_1
_geom_bond_atom_site_label_2
_geom_bond_distance
S1 O3 1.515(3)
S1 N6 1.635(4)
S1 C18 1.845(4)
O1 H1A 0.8706
O1 H1B 0.8696
O2 C9 1.347(5)
O2 C13 1.475(5)
O4 C9 1.209(6)
O5 H5 0.8400
O5 C16 1.431(5)
N6 H6 0.84(5)
N6 C8 1.488(5)
C7 H7A 0.9900
C7 H7B 0.9900
C7 C8 1.529(6)
C7 C16 1.517(6)
C8 H8 1.0000
C8 C11 1.554(6)
C9 C11 1.522(6)
C10 H10A 0.9800
C10 H10B 0.9800
C10 H10C 0.9800
C10 C11 1.538(6)
C11 C17 1.534(6)
C12 H12A 0.9800
C12 H12B 0.9800
C12 H12C 0.9800
C12 C18 1.513(6)
C13 C14 1.509(6)
C13 C15 1.524(6)
C13 C21 1.521(7)
C14 H14A 0.9800
C14 H14B 0.9800
C14 H14C 0.9800
C15 H15A 0.9800
C15 H15B 0.9800
C15 H15C 0.9800
C16 H16A 0.9900
C16 H16B 0.9900
C17 H17A 0.9800
C17 H17B 0.9800
C17 H17C 0.9800
C18 C19 1.510(6)
C18 C20 1.537(6)
C19 H19A 0.9800
C19 H19B 0.9800
C19 H19C 0.9800
C20 H20A 0.9800
C20 H20B 0.9800
C20 H20C 0.9800
C21 H21A 0.9800
C21 H21B 0.9800
C21 H21C 0.9800

loop_
_geom_torsion_atom_site_label_1
_geom_torsion_atom_site_label_2
_geom_torsion_atom_site_label_3
_geom_torsion_atom_site_label_4
_geom_torsion
S1 N6 C8 C7 -113.6(3)
S1 N6 C8 C11 121.4(3)
O2 C9 C11 C8 -126.2(4)
O2 C9 C11 C10 -3.8(5)
O2 C9 C11 C17 117.1(4)
O3 S1 N6 C8 92.5(3)
O3 S1 C18 C12 -179.6(3)
O3 S1 C18 C19 56.6(3)
O3 S1 C18 C20 -62.2(3)
O4 C9 C11 C8 55.3(6)
O4 C9 C11 C10 177.8(4)
O4 C9 C11 C17 -61.3(6)
N6 S1 C18 C12 64.6(3)
N6 S1 C18 C19 -59.2(3)
N6 S1 C18 C20 -178.1(3)
N6 C8 C11 C9 -176.3(3)
N6 C8 C11 C10 59.6(5)
N6 C8 C11 C17 -62.0(5)
C7 C8 C11 C9 59.8(5)
C7 C8 C11 C10 -64.3(5)
C7 C8 C11 C17 174.1(4)
C8 C7 C16 O5 66.1(5)
C9 O2 C13 C14 62.1(5)
C9 O2 C13 C15 179.3(4)
C9 O2 C13 C21 -63.3(5)
C13 O2 C9 O4 -1.8(7)
C13 O2 C9 C11 179.8(4)
C16 C7 C8 N6 65.0(5)
C16 C7 C8 C11 -171.4(3)
C18 S1 N6 C8 -157.9(3)
